data_4500022
loop_
_publ_author_name
'Duong, Adam'
'Maris, Thierry'
'Wuest,James D'

_publ_section_title
;
 Structural Similarity of Hydrogen-Bonded Networks in Crystals of Isomeric
 Pyridyl-Substituted Diaminotriazines
;
_journal_name_full 'Cryst. Growth & Design'
_journal_page_first 287
_journal_page_last 294
_journal_paper_doi 10.1021/cg101290r
_journal_volume 11
_journal_year 2011
_chemical_compound_source 'Synthesized by the authors. See text'
_chemical_formula_moiety 'C14 H12 N6, 2(H2 O)'
_chemical_formula_sum 'C14 H16 N6 O2'
_chemical_formula_weight 300.33
_chemical_name_systematic
; 
 ? 
;
_space_group_IT_number 14
_symmetry_cell_setting monoclinic
_symmetry_space_group_name_Hall '-P 2yn'
_symmetry_space_group_name_H-M 'P 1 21/n 1'
_atom_sites_solution_hydrogens geom
_atom_sites_solution_primary direct
_atom_sites_solution_secondary difmap
_audit_creation_method SHELXL-97
_cell_angle_alpha 90
_cell_angle_beta 103.679(1)
_cell_angle_gamma 90
_cell_formula_units_Z 12
_cell_length_a 7.2112(2)
_cell_length_b 49.9305(13)
_cell_length_c 11.9101(3)
_cell_measurement_reflns_used 10301
_cell_measurement_temperature 100
_cell_measurement_theta_max 67.91
_cell_measurement_theta_min 3.54
_cell_volume 4166.70(19)
_computing_cell_refinement 'SAINT V7.34A(Bruker AXS, 2007)'
_computing_data_collection 'APEX2  (Bruker AXS, 2008)'
_computing_data_reduction 'SAINT V7.34A(Bruker AXS, 2007)'
_computing_molecular_graphics 'SHELXTL v6.12 (Bruker AXS, 2001)'
_computing_publication_material 'UdMX (Maris, 2004)'
_computing_structure_refinement 'SHELXL97 (Sheldrick, 2008)'
_computing_structure_solution 'SHELXS97 (Sheldrick, 2008)'
_diffrn_ambient_temperature 100
_diffrn_detector_area_resol_mean 8.3
_diffrn_measured_fraction_theta_full 0.986
_diffrn_measured_fraction_theta_max 0.986
_diffrn_measurement_device_type 'Bruker Microstar'
_diffrn_measurement_method \w
_diffrn_radiation_monochromator 'Helios optics'
_diffrn_radiation_source 'Rotating Anode'
_diffrn_radiation_type CuK\a
_diffrn_radiation_wavelength 1.54178
_diffrn_reflns_av_R_equivalents 0.074
_diffrn_reflns_av_sigmaI/netI 0.0367
_diffrn_reflns_limit_h_max 8
_diffrn_reflns_limit_h_min -8
_diffrn_reflns_limit_k_max 57
_diffrn_reflns_limit_k_min -60
_diffrn_reflns_limit_l_max 14
_diffrn_reflns_limit_l_min -14
_diffrn_reflns_number 66836
_diffrn_reflns_theta_full 68.19
_diffrn_reflns_theta_max 68.19
_diffrn_reflns_theta_min 1.77
_exptl_absorpt_coefficient_mu 0.840
_exptl_absorpt_correction_T_max 0.9350
_exptl_absorpt_correction_T_min 0.8013
_exptl_absorpt_correction_type multi-scan
_exptl_absorpt_process_details 'Sadabs (Sheldrick, 2004)'
_exptl_crystal_colour Colorless
_exptl_crystal_density_diffrn 1.436
_exptl_crystal_density_method 'not measured'
_exptl_crystal_description block
_exptl_crystal_F_000 1896
_exptl_crystal_size_max 0.16
_exptl_crystal_size_mid 0.08
_exptl_crystal_size_min 0.08
_refine_diff_density_max 0.399
_refine_diff_density_min -0.332
_refine_diff_density_rms 0.060
_refine_ls_extinction_method none
_refine_ls_goodness_of_fit_ref 1.040
_refine_ls_matrix_type full
_refine_ls_number_parameters 631
_refine_ls_number_reflns 7516
_refine_ls_number_restraints 12
_refine_ls_restrained_S_all 1.039
_refine_ls_R_factor_all 0.0750
_refine_ls_R_factor_gt 0.0549
_refine_ls_shift/su_max 0.003
_refine_ls_shift/su_mean 0.000
_refine_ls_structure_factor_coef Fsqd
_refine_ls_weighting_details 'calc w=1/[\s^2^(Fo^2^)+(0.0685P)^2^+3.4756P] where P=(Fo^2^+2Fc^2^)/3'
_refine_ls_weighting_scheme calc
_refine_ls_wR_factor_gt 0.1350
_refine_ls_wR_factor_ref 0.1470
_reflns_number_gt 5785
_reflns_number_total 7516
_reflns_threshold_expression I>2\s(I)
_cod_data_source_file deposit.cif
_cod_data_source_block jw1299
_cod_depositor_comments
;
The following automatic conversions were performed:

'_symmetry_cell_setting' value 'Monoclinic' changed to 'monoclinic'
according to the built-in table from CIF Core dictionary named
'cif_core.dic' version 2.4.1 from 2010-06-29.

'_geom_bond_publ_flag'
value 'Y' changed to 'y' according to the built-in table from CIF
Core dictionary named 'cif_core.dic' version 2.4.1 from 2010-06-29
(66 times).

'_geom_angle_publ_flag' value 'Y' changed to 'y'
according to the built-in table from CIF Core dictionary named
'cif_core.dic' version 2.4.1 from 2010-06-29 (90 times).

Automatic conversion script
Id: cif_fix_values 1715 2011-07-08 13:25:40Z adriana 
;
_cod_original_sg_symbol_H-M P21/n
_cod_database_code 4500022

loop_
_symmetry_equiv_pos_as_xyz
'x, y, z'
'-x+1/2, y+1/2, -z+1/2'
'-x, -y, -z'
'x-1/2, -y-1/2, z-1/2'

loop_
_atom_site_label
_atom_site_type_symbol
_atom_site_fract_x
_atom_site_fract_y
_atom_site_fract_z
_atom_site_U_iso_or_equiv
_atom_site_adp_type
_atom_site_occupancy
_atom_site_symmetry_multiplicity
_atom_site_calc_flag
_atom_site_refinement_flags
N1 N 0.2164(3) -0.10827(4) 0.01663(18) 0.0259(5) Uani 1 1 d .
C2 C 0.1527(3) -0.09476(5) -0.0819(2) 0.0245(5) Uani 1 1 d .
H2 H 0.1025 -0.1047 -0.1502 0.029 Uiso 1 1 calc R
C3 C 0.1551(3) -0.06722(4) -0.0905(2) 0.0218(5) Uani 1 1 d .
H3 H 0.1079 -0.0588 -0.1631 0.026 Uiso 1 1 calc R
C4 C 0.2274(3) -0.05178(4) 0.00800(19) 0.0187(5) Uani 1 1 d .
C5 C 0.2928(3) -0.06583(4) 0.1107(2) 0.0221(5) Uani 1 1 d .
H5 H 0.3433 -0.0564 0.1806 0.027 Uiso 1 1 calc R
C6 C 0.2843(3) -0.09345(5) 0.1108(2) 0.0260(5) Uani 1 1 d .
H6 H 0.3295 -0.1025 0.1823 0.031 Uiso 1 1 calc R
C7 C 0.2374(3) -0.02214(4) 0.00473(18) 0.0174(5) Uani 1 1 d .
C8 C 0.2632(3) -0.00865(4) -0.09298(18) 0.0189(5) Uani 1 1 d .
H8 H 0.2706 -0.0186 -0.1598 0.023 Uiso 1 1 calc R
C9 C 0.2783(3) 0.01893(4) -0.09399(18) 0.0173(5) Uani 1 1 d .
H9 H 0.2958 0.0278 -0.1613 0.021 Uiso 1 1 calc R
C10 C 0.2679(3) 0.03383(4) 0.00348(18) 0.0169(5) Uani 1 1 d .
C11 C 0.2421(3) 0.02046(4) 0.10133(18) 0.0171(5) Uani 1 1 d .
H11 H 0.2357 0.0304 0.1684 0.020 Uiso 1 1 calc R
C12 C 0.2257(3) -0.00706(4) 0.10182(18) 0.0177(5) Uani 1 1 d .
H12 H 0.2062 -0.0159 0.1688 0.021 Uiso 1 1 calc R
C13 C 0.2821(3) 0.06339(4) 0.00336(18) 0.0158(4) Uani 1 1 d .
N14 N 0.2047(3) 0.07597(4) -0.09603(15) 0.0173(4) Uani 1 1 d .
C15 C 0.2111(3) 0.10305(4) -0.08902(18) 0.0168(5) Uani 1 1 d .
N16 N 0.2935(3) 0.11698(4) 0.00596(15) 0.0178(4) Uani 1 1 d .
C17 C 0.3785(3) 0.10211(4) 0.09765(18) 0.0159(4) Uani 1 1 d .
N18 N 0.3712(3) 0.07499(3) 0.10291(15) 0.0171(4) Uani 1 1 d .
N19 N 0.1296(3) 0.11700(4) -0.18415(15) 0.0201(4) Uani 1 1 d .
H19A H 0.1315 0.1346 -0.1826 0.024 Uiso 1 1 calc .
H19B H 0.0742 0.1085 -0.2481 0.024 Uiso 1 1 calc .
N20 N 0.4750(3) 0.11514(3) 0.19122(15) 0.0186(4) Uani 1 1 d .
H20A H 0.4808 0.1327 0.1910 0.022 Uiso 1 1 calc .
H20B H 0.5327 0.1061 0.2531 0.022 Uiso 1 1 calc .
N21 N 0.7836(3) 0.26989(4) 0.42527(18) 0.0267(5) Uani 1 1 d .
C22 C 0.8519(3) 0.25877(5) 0.5289(2) 0.0262(5) Uani 1 1 d .
H22 H 0.8976 0.2703 0.5928 0.031 Uiso 1 1 calc R
C23 C 0.8603(3) 0.23162(5) 0.5489(2) 0.0235(5) Uani 1 1 d .
H23 H 0.9108 0.2250 0.6246 0.028 Uiso 1 1 calc R
C24 C 0.7944(3) 0.21388(4) 0.45753(19) 0.0198(5) Uani 1 1 d .
C25 C 0.7211(3) 0.22545(5) 0.3490(2) 0.0231(5) Uani 1 1 d .
H25 H 0.6724 0.2144 0.2836 0.028 Uiso 1 1 calc R
C26 C 0.7204(3) 0.25287(5) 0.3377(2) 0.0270(5) Uani 1 1 d .
H26 H 0.6718 0.2602 0.2629 0.032 Uiso 1 1 calc R
C27 C 0.8022(3) 0.18453(4) 0.47192(19) 0.0186(5) Uani 1 1 d .
C28 C 0.7916(3) 0.17223(4) 0.57574(19) 0.0201(5) Uani 1 1 d .
H28 H 0.7833 0.1830 0.6400 0.024 Uiso 1 1 calc R
C29 C 0.7930(3) 0.14474(4) 0.58674(18) 0.0184(5) Uani 1 1 d .
H29 H 0.7867 0.1368 0.6583 0.022 Uiso 1 1 calc R
C30 C 0.8037(3) 0.12856(4) 0.49301(18) 0.0173(5) Uani 1 1 d .
C31 C 0.8184(3) 0.14072(4) 0.38991(18) 0.0178(5) Uani 1 1 d .
H31 H 0.8285 0.1299 0.3260 0.021 Uiso 1 1 calc R
C32 C 0.8186(3) 0.16817(4) 0.37968(18) 0.0188(5) Uani 1 1 d .
H32 H 0.8300 0.1761 0.3091 0.023 Uiso 1 1 calc R
C33 C 0.7994(3) 0.09901(4) 0.50004(17) 0.0160(4) Uani 1 1 d .
N34 N 0.8822(3) 0.08769(3) 0.60130(15) 0.0171(4) Uani 1 1 d .
C35 C 0.8808(3) 0.06056(4) 0.59931(18) 0.0166(5) Uani 1 1 d .
N36 N 0.7963(3) 0.04544(4) 0.50800(15) 0.0182(4) Uani 1 1 d .
C37 C 0.7103(3) 0.05916(4) 0.41284(18) 0.0160(4) Uani 1 1 d .
N38 N 0.7134(3) 0.08620(3) 0.40312(15) 0.0174(4) Uani 1 1 d .
N39 N 0.9711(3) 0.04784(3) 0.69522(15) 0.0198(4) Uani 1 1 d .
H39A H 0.9736 0.0302 0.6970 0.024 Uiso 1 1 calc .
H39B H 1.0280 0.0571 0.7567 0.024 Uiso 1 1 calc .
N40 N 0.6180(3) 0.04522(4) 0.32093(15) 0.0194(4) Uani 1 1 d .
H40A H 0.6150 0.0276 0.3239 0.023 Uiso 1 1 calc .
H40B H 0.5603 0.0536 0.2573 0.023 Uiso 1 1 calc .
N41 N 0.7826(3) 0.43987(4) 1.00029(17) 0.0244(4) Uani 1 1 d .
C42 C 0.8434(3) 0.42479(4) 1.0946(2) 0.0237(5) Uani 1 1 d .
H42 H 0.8827 0.4336 1.1669 0.028 Uiso 1 1 calc R
C43 C 0.8527(3) 0.39720(4) 1.09366(19) 0.0212(5) Uani 1 1 d .
H43 H 0.9003 0.3877 1.1636 0.025 Uiso 1 1 calc R
C44 C 0.7922(3) 0.38327(4) 0.98966(19) 0.0179(5) Uani 1 1 d .
C45 C 0.7280(3) 0.39897(4) 0.89132(19) 0.0199(5) Uani 1 1 d .
H45 H 0.6849 0.3907 0.8179 0.024 Uiso 1 1 calc R
C46 C 0.7268(3) 0.42648(4) 0.9005(2) 0.0229(5) Uani 1 1 d .
H46 H 0.6838 0.4366 0.8317 0.027 Uiso 1 1 calc R
C47 C 0.7958(3) 0.35364(4) 0.98501(18) 0.0168(5) Uani 1 1 d .
C48 C 0.7818(3) 0.33832(4) 1.08082(18) 0.0185(5) Uani 1 1 d .
H48 H 0.7703 0.3471 1.1497 0.022 Uiso 1 1 calc R
C49 C 0.7843(3) 0.31080(4) 1.07691(18) 0.0181(5) Uani 1 1 d .
H49 H 0.7752 0.3008 1.1432 0.022 Uiso 1 1 calc R
C50 C 0.8000(3) 0.29738(4) 0.97675(18) 0.0173(5) Uani 1 1 d .
C51 C 0.8133(3) 0.31259(4) 0.88078(18) 0.0177(5) Uani 1 1 d .
H51 H 0.8231 0.3038 0.8116 0.021 Uiso 1 1 calc R
C52 C 0.8123(3) 0.34018(4) 0.88505(18) 0.0173(5) Uani 1 1 d .
H52 H 0.8231 0.3502 0.8190 0.021 Uiso 1 1 calc R
C53 C 0.8036(3) 0.26775(4) 0.97291(18) 0.0174(5) Uani 1 1 d .
N54 N 0.8878(3) 0.25521(4) 1.07098(15) 0.0187(4) Uani 1 1 d .
C55 C 0.8939(3) 0.22823(4) 1.06207(18) 0.0178(5) Uani 1 1 d .
N56 N 0.8124(3) 0.21424(4) 0.96657(15) 0.0203(4) Uani 1 1 d .
C57 C 0.7260(3) 0.22902(4) 0.87505(18) 0.0188(5) Uani 1 1 d .
N58 N 0.7229(3) 0.25618(4) 0.87210(15) 0.0184(4) Uani 1 1 d .
N59 N 0.9863(3) 0.21449(4) 1.15427(15) 0.0222(4) Uani 1 1 d .
H59A H 0.9923 0.1969 1.1512 0.027 Uiso 1 1 calc .
H59B H 1.0413 0.2230 1.2182 0.027 Uiso 1 1 calc .
N60 N 0.6388(3) 0.21603(4) 0.77880(16) 0.0229(4) Uani 1 1 d .
H60A H 0.6394 0.1984 0.7771 0.027 Uiso 1 1 calc .
H60B H 0.5807 0.2251 0.7171 0.027 Uiso 1 1 calc .
O1 O 0.7514(3) 0.32400(3) 0.35552(15) 0.0301(4) Uani 1 1 d D
H1A H 0.8652(15) 0.3296(6) 0.379(2) 0.045 Uiso 1 1 d D
H1B H 0.762(4) 0.30782(18) 0.378(2) 0.045 Uiso 1 1 d D
O2 O 0.0997(3) 0.16440(3) 0.05638(15) 0.0299(4) Uani 1 1 d D
H2A H 0.134(4) 0.1485(2) 0.046(2) 0.045 Uiso 1 1 d D
H2B H 0.105(4) 0.1721(5) -0.0064(14) 0.045 Uiso 1 1 d D
O3 O 0.5024(3) 0.17476(4) 0.14425(15) 0.0314(4) Uani 1 1 d D
H3A H 0.3829(8) 0.1739(6) 0.115(2) 0.047 Uiso 1 1 d D
H3B H 0.553(4) 0.1726(6) 0.0874(17) 0.047 Uiso 1 1 d D
O4 O 0.6452(3) 0.16214(3) 0.94300(17) 0.0342(4) Uani 1 1 d D
H4A H 0.705(4) 0.1475(3) 0.960(3) 0.051 Uiso 1 1 d D
H4B H 0.728(3) 0.1745(4) 0.958(3) 0.051 Uiso 1 1 d D
O5 O 0.8338(3) -0.00624(3) 0.60188(15) 0.0377(5) Uani 1 1 d D
H5A H 0.825(5) 0.0051(5) 0.5476(19) 0.056 Uiso 1 1 d D
H5B H 0.820(5) -0.0205(3) 0.562(2) 0.056 Uiso 1 1 d D
O6 O 0.5221(3) -0.01179(4) 0.35354(15) 0.0348(4) Uani 1 1 d D
H6A H 0.566(4) -0.0222(5) 0.4102(17) 0.052 Uiso 1 1 d D
H6B H 0.421(3) -0.0071(6) 0.373(3) 0.052 Uiso 1 1 d D

loop_
_atom_site_aniso_label
_atom_site_aniso_U_11
_atom_site_aniso_U_22
_atom_site_aniso_U_33
_atom_site_aniso_U_23
_atom_site_aniso_U_13
_atom_site_aniso_U_12
N1 0.0229(11) 0.0143(10) 0.0405(12) -0.0008(9) 0.0076(9) 0.0013(8)
C2 0.0215(12) 0.0206(13) 0.0310(13) -0.0063(10) 0.0056(10) -0.0005(10)
C3 0.0198(12) 0.0192(12) 0.0261(12) -0.0024(9) 0.0047(10) -0.0004(9)
C4 0.0141(11) 0.0175(12) 0.0246(12) -0.0018(9) 0.0048(9) 0.0009(9)
C5 0.0205(12) 0.0189(12) 0.0256(12) 0.0000(9) 0.0030(10) 0.0008(9)
C6 0.0244(13) 0.0199(13) 0.0326(13) 0.0055(10) 0.0043(10) 0.0021(10)
C7 0.0127(11) 0.0165(12) 0.0209(11) -0.0001(9) -0.0001(9) 0.0001(8)
C8 0.0176(11) 0.0190(12) 0.0186(11) -0.0027(9) 0.0014(9) 0.0026(9)
C9 0.0150(11) 0.0162(11) 0.0184(11) 0.0015(8) -0.0004(9) 0.0021(8)
C10 0.0138(11) 0.0155(11) 0.0191(11) -0.0009(8) -0.0009(9) 0.0011(8)
C11 0.0175(11) 0.0147(11) 0.0165(10) -0.0021(8) -0.0010(9) 0.0017(8)
C12 0.0161(11) 0.0190(12) 0.0165(10) 0.0016(8) 0.0006(9) 0.0000(9)
C13 0.0133(11) 0.0157(11) 0.0183(11) 0.0000(8) 0.0037(9) 0.0009(8)
N14 0.0180(10) 0.0161(10) 0.0165(9) 0.0005(7) 0.0013(7) 0.0001(7)
C15 0.0153(11) 0.0161(11) 0.0191(11) 0.0006(8) 0.0041(9) -0.0008(8)
N16 0.0194(10) 0.0150(10) 0.0170(9) 0.0007(7) 0.0002(8) 0.0003(7)
C17 0.0138(11) 0.0158(11) 0.0179(10) -0.0011(8) 0.0039(9) -0.0007(8)
N18 0.0177(10) 0.0147(10) 0.0175(9) -0.0008(7) 0.0016(8) 0.0009(7)
N19 0.0265(11) 0.0133(10) 0.0170(9) 0.0007(7) -0.0017(8) -0.0014(8)
N20 0.0235(10) 0.0127(9) 0.0163(9) -0.0011(7) -0.0014(8) -0.0002(7)
N21 0.0245(11) 0.0168(10) 0.0385(12) 0.0019(9) 0.0069(9) -0.0006(8)
C22 0.0248(13) 0.0178(13) 0.0357(14) -0.0042(10) 0.0066(11) -0.0034(9)
C23 0.0222(12) 0.0187(13) 0.0284(12) -0.0007(9) 0.0034(10) -0.0013(9)
C24 0.0158(11) 0.0169(12) 0.0263(12) 0.0011(9) 0.0040(9) -0.0011(9)
C25 0.0197(12) 0.0200(12) 0.0279(12) 0.0010(10) 0.0018(10) -0.0017(9)
C26 0.0244(13) 0.0210(13) 0.0333(13) 0.0079(10) 0.0023(10) 0.0010(10)
C27 0.0130(11) 0.0158(11) 0.0244(11) 0.0008(9) -0.0011(9) -0.0013(8)
C28 0.0210(12) 0.0151(12) 0.0223(11) -0.0008(9) 0.0012(10) 0.0013(9)
C29 0.0173(11) 0.0184(12) 0.0175(10) 0.0022(9) 0.0004(9) 0.0002(9)
C30 0.0132(11) 0.0153(11) 0.0206(11) 0.0011(9) -0.0013(9) 0.0002(8)
C31 0.0145(11) 0.0192(12) 0.0181(10) -0.0015(9) 0.0006(9) -0.0019(9)
C32 0.0161(11) 0.0196(12) 0.0187(11) 0.0029(9) 0.0005(9) -0.0011(9)
C33 0.0133(10) 0.0175(11) 0.0169(10) 0.0006(8) 0.0033(8) -0.0008(8)
N34 0.0188(10) 0.0125(10) 0.0190(9) 0.0008(7) 0.0023(8) -0.0002(7)
C35 0.0152(11) 0.0155(11) 0.0190(11) 0.0004(8) 0.0037(9) 0.0005(8)
N36 0.0208(10) 0.0139(9) 0.0178(9) 0.0002(7) 0.0007(8) -0.0011(7)
C37 0.0150(11) 0.0150(11) 0.0174(10) -0.0002(8) 0.0026(9) -0.0001(8)
N38 0.0195(10) 0.0141(10) 0.0174(9) 0.0002(7) 0.0018(8) -0.0007(7)
N39 0.0279(11) 0.0109(9) 0.0168(9) 0.0007(7) -0.0025(8) -0.0006(7)
N40 0.0272(11) 0.0120(9) 0.0163(9) -0.0004(7) -0.0006(8) 0.0004(7)
N41 0.0251(11) 0.0141(10) 0.0344(11) 0.0002(8) 0.0078(9) -0.0004(8)
C42 0.0231(12) 0.0171(12) 0.0298(12) -0.0044(9) 0.0038(10) -0.0027(9)
C43 0.0211(12) 0.0188(12) 0.0227(11) -0.0003(9) 0.0031(10) -0.0014(9)
C44 0.0146(11) 0.0154(11) 0.0245(11) -0.0009(9) 0.0061(9) -0.0017(8)
C45 0.0216(12) 0.0166(12) 0.0215(11) 0.0000(9) 0.0054(9) -0.0005(9)
C46 0.0218(12) 0.0181(12) 0.0290(12) 0.0046(10) 0.0066(10) 0.0004(9)
C47 0.0136(11) 0.0149(11) 0.0203(11) 0.0002(9) 0.0009(9) 0.0000(8)
C48 0.0186(11) 0.0165(12) 0.0186(11) -0.0008(8) 0.0011(9) -0.0006(9)
C49 0.0188(11) 0.0174(12) 0.0166(10) 0.0022(8) 0.0015(9) -0.0013(9)
C50 0.0148(11) 0.0154(11) 0.0193(10) 0.0006(9) -0.0009(9) -0.0004(8)
C51 0.0170(11) 0.0172(11) 0.0170(10) -0.0017(9) 0.0003(9) 0.0000(9)
C52 0.0168(11) 0.0156(11) 0.0186(11) 0.0032(8) 0.0026(9) 0.0006(8)
C53 0.0167(11) 0.0153(11) 0.0196(11) 0.0009(8) 0.0035(9) 0.0007(9)
N54 0.0203(10) 0.0146(10) 0.0193(9) 0.0000(7) 0.0008(8) 0.0005(7)
C55 0.0188(11) 0.0144(11) 0.0195(11) 0.0001(9) 0.0031(9) -0.0002(8)
N56 0.0251(10) 0.0141(10) 0.0202(9) -0.0004(7) 0.0023(8) -0.0009(8)
C57 0.0205(12) 0.0157(12) 0.0200(11) 0.0003(9) 0.0047(9) 0.0002(9)
N58 0.0209(10) 0.0146(10) 0.0174(9) -0.0008(7) 0.0002(8) 0.0009(7)
N59 0.0313(11) 0.0115(9) 0.0196(9) -0.0008(7) -0.0024(8) 0.0015(8)
N60 0.0306(11) 0.0134(10) 0.0202(10) -0.0014(7) -0.0027(8) 0.0001(8)
O1 0.0360(11) 0.0181(9) 0.0331(9) 0.0023(7) 0.0018(8) 0.0017(8)
O2 0.0388(11) 0.0207(9) 0.0311(9) -0.0005(7) 0.0102(8) 0.0052(8)
O3 0.0332(11) 0.0310(10) 0.0272(9) -0.0011(8) 0.0014(8) -0.0038(8)
O4 0.0264(10) 0.0171(9) 0.0555(12) 0.0021(8) 0.0028(9) -0.0007(7)
O5 0.0612(13) 0.0178(10) 0.0265(10) 0.0005(7) -0.0046(9) -0.0024(9)
O6 0.0425(12) 0.0248(10) 0.0313(10) 0.0050(7) -0.0026(9) -0.0020(8)

loop_
_atom_type_symbol
_atom_type_description
_atom_type_scat_dispersion_real
_atom_type_scat_dispersion_imag
_atom_type_scat_source
C C 0.0181 0.0091 'International Tables Vol C Tables 4.2.6.8 and 6.1.1.4'
H H 0.0000 0.0000 'International Tables Vol C Tables 4.2.6.8 and 6.1.1.4'
N N 0.0311 0.0180 'International Tables Vol C Tables 4.2.6.8 and 6.1.1.4'
O O 0.0492 0.0322 'International Tables Vol C Tables 4.2.6.8 and 6.1.1.4'

loop_
_geom_angle_atom_site_label_1
_geom_angle_atom_site_label_2
_geom_angle_atom_site_label_3
_geom_angle
_geom_angle_publ_flag
C6 N1 C2 116.0(2) y
N1 C2 C3 124.1(2) y
N1 C2 H2 118 ?
C3 C2 H2 118 ?
C2 C3 C4 119.8(2) y
C2 C3 H3 120.1 ?
C4 C3 H3 120.1 ?
C5 C4 C3 116.2(2) y
C5 C4 C7 121.16(19) y
C3 C4 C7 122.7(2) y
C6 C5 C4 119.9(2) y
C6 C5 H5 120.1 ?
C4 C5 H5 120.1 ?
N1 C6 C5 124.1(2) y
N1 C6 H6 118 ?
C5 C6 H6 118 ?
C8 C7 C12 118.4(2) y
C8 C7 C4 121.39(19) y
C12 C7 C4 120.18(19) y
C9 C8 C7 121.0(2) y
C9 C8 H8 119.5 ?
C7 C8 H8 119.5 ?
C8 C9 C10 120.3(2) y
C8 C9 H9 119.9 ?
C10 C9 H9 119.9 ?
C11 C10 C9 119.0(2) y
C11 C10 C13 120.12(19) y
C9 C10 C13 120.92(19) y
C12 C11 C10 120.6(2) y
C12 C11 H11 119.7 ?
C10 C11 H11 119.7 ?
C11 C12 C7 120.7(2) y
C11 C12 H12 119.6 ?
C7 C12 H12 119.6 ?
N18 C13 N14 126.30(19) y
N18 C13 C10 116.70(18) y
N14 C13 C10 117.00(18) y
C13 N14 C15 114.36(18) y
N16 C15 N19 117.48(19) y
N16 C15 N14 124.85(19) y
N19 C15 N14 117.67(19) y
C15 N16 C17 115.16(18) y
N20 C17 N16 117.19(19) y
N20 C17 N18 117.76(18) y
N16 C17 N18 125.04(19) y
C13 N18 C17 113.96(18) y
C15 N19 H19A 120 ?
C15 N19 H19B 120 ?
H19A N19 H19B 120 ?
C17 N20 H20A 120 ?
C17 N20 H20B 120 ?
H20A N20 H20B 120 ?
C22 N21 C26 116.0(2) y
N21 C22 C23 124.1(2) y
N21 C22 H22 118 ?
C23 C22 H22 118 ?
C22 C23 C24 119.9(2) y
C22 C23 H23 120.1 ?
C24 C23 H23 120.1 ?
C23 C24 C25 116.2(2) y
C23 C24 C27 122.9(2) y
C25 C24 C27 120.8(2) y
C26 C25 C24 119.5(2) y
C26 C25 H25 120.3 ?
C24 C25 H25 120.3 ?
N21 C26 C25 124.3(2) y
N21 C26 H26 117.9 ?
C25 C26 H26 117.9 ?
C32 C27 C28 118.1(2) y
C32 C27 C24 119.9(2) y
C28 C27 C24 122.0(2) y
C29 C28 C27 121.4(2) y
C29 C28 H28 119.3 ?
C27 C28 H28 119.3 ?
C28 C29 C30 120.1(2) y
C28 C29 H29 120 ?
C30 C29 H29 120 ?
C29 C30 C31 118.8(2) y
C29 C30 C33 121.80(19) y
C31 C30 C33 119.39(19) y
C32 C31 C30 120.9(2) y
C32 C31 H31 119.6 ?
C30 C31 H31 119.6 ?
C31 C32 C27 120.7(2) y
C31 C32 H32 119.6 ?
C27 C32 H32 119.6 ?
N38 C33 N34 126.4(2) y
N38 C33 C30 116.11(18) y
N34 C33 C30 117.52(18) y
C33 N34 C35 114.02(18) y
N39 C35 N36 117.45(19) y
N39 C35 N34 117.44(19) y
N36 C35 N34 125.11(19) y
C37 N36 C35 115.22(18) y
N40 C37 N36 117.83(19) y
N40 C37 N38 117.69(18) y
N36 C37 N38 124.47(19) y
C33 N38 C37 114.61(17) y
C35 N39 H39A 120 ?
C35 N39 H39B 120 ?
H39A N39 H39B 120 ?
C37 N40 H40A 120 ?
C37 N40 H40B 120 ?
H40A N40 H40B 120 ?
C42 N41 C46 115.73(19) y
N41 C42 C43 124.2(2) y
N41 C42 H42 117.9 ?
C43 C42 H42 117.9 ?
C42 C43 C44 119.9(2) y
C42 C43 H43 120 ?
C44 C43 H43 120 ?
C45 C44 C43 115.9(2) y
C45 C44 C47 122.4(2) y
C43 C44 C47 121.7(2) y
C46 C45 C44 120.1(2) y
C46 C45 H45 120 ?
C44 C45 H45 120 ?
N41 C46 C45 124.1(2) y
N41 C46 H46 117.9 ?
C45 C46 H46 117.9 ?
C52 C47 C48 118.06(19) y
C52 C47 C44 121.22(19) y
C48 C47 C44 120.73(19) y
C49 C48 C47 121.0(2) y
C49 C48 H48 119.5 ?
C47 C48 H48 119.5 ?
C48 C49 C50 120.9(2) y
C48 C49 H49 119.6 ?
C50 C49 H49 119.6 ?
C51 C50 C49 118.3(2) y
C51 C50 C53 120.92(19) y
C49 C50 C53 120.77(19) y
C52 C51 C50 120.8(2) y
C52 C51 H51 119.6 ?
C50 C51 H51 119.6 ?
C51 C52 C47 121.0(2) y
C51 C52 H52 119.5 ?
C47 C52 H52 119.5 ?
N58 C53 N54 126.4(2) y
N58 C53 C50 116.94(18) y
N54 C53 C50 116.63(19) y
C53 N54 C55 114.44(18) y
N59 C55 N56 117.56(19) y
N59 C55 N54 117.86(19) y
N56 C55 N54 124.58(19) y
C57 N56 C55 115.30(19) y
N60 C57 N56 117.62(19) y
N60 C57 N58 117.45(19) y
N56 C57 N58 124.92(19) y
C53 N58 C57 114.09(18) y
C55 N59 H59A 120 ?
C55 N59 H59B 120 ?
H59A N59 H59B 120 ?
C57 N60 H60A 120 ?
C57 N60 H60B 120 ?
H60A N60 H60B 120 ?
H1A O1 H1B 102(3) ?
H2A O2 H2B 103(3) ?
H3A O3 H3B 105(3) ?
H4A O4 H4B 106(3) ?
H5A O5 H5B 99(3) ?
H6A O6 H6B 98(3) ?

loop_
_geom_bond_atom_site_label_1
_geom_bond_atom_site_label_2
_geom_bond_distance
_geom_bond_publ_flag
N1 C6 1.336(3) y
N1 C2 1.337(3) y
C2 C3 1.379(3) y
C2 H2 0.95 ?
C3 C4 1.397(3) y
C3 H3 0.95 ?
C4 C5 1.392(3) y
C4 C7 1.482(3) y
C5 C6 1.380(3) y
C5 H5 0.95 ?
C6 H6 0.95 ?
C7 C8 1.395(3) y
C7 C12 1.399(3) y
C8 C9 1.382(3) y
C8 H8 0.95 ?
C9 C10 1.396(3) y
C9 H9 0.95 ?
C10 C11 1.393(3) y
C10 C13 1.479(3) y
C11 C12 1.379(3) y
C11 H11 0.95 ?
C12 H12 0.95 ?
C13 N18 1.339(3) y
C13 N14 1.340(3) y
N14 C15 1.355(3) y
C15 N16 1.341(3) y
C15 N19 1.341(3) y
N16 C17 1.343(3) y
C17 N20 1.335(3) y
C17 N18 1.358(3) y
N19 H19a 0.88 ?
N19 H19b 0.88 ?
N20 H20a 0.88 ?
N20 H20b 0.88 ?
N21 C22 1.337(3) y
N21 C26 1.339(3) y
C22 C23 1.375(3) y
C22 H22 0.95 ?
C23 C24 1.396(3) y
C23 H23 0.95 ?
C24 C25 1.401(3) y
C24 C27 1.475(3) y
C25 C26 1.375(3) y
C25 H25 0.95 ?
C26 H26 0.95 ?
C27 C32 1.396(3) y
C27 C28 1.399(3) y
C28 C29 1.378(3) y
C28 H28 0.95 ?
C29 C30 1.395(3) y
C29 H29 0.95 ?
C30 C31 1.396(3) y
C30 C33 1.478(3) y
C31 C32 1.376(3) y
C31 H31 0.95 ?
C32 H32 0.95 ?
C33 N38 1.337(3) y
C33 N34 1.338(3) y
N34 C35 1.355(3) y
C35 N39 1.334(3) y
C35 N36 1.346(3) y
N36 C37 1.344(3) y
C37 N40 1.335(3) y
C37 N38 1.356(3) y
N39 H39a 0.88 ?
N39 H39b 0.88 ?
N40 H40a 0.88 ?
N40 H40b 0.88 ?
N41 C42 1.337(3) y
N41 C46 1.340(3) y
C42 C43 1.379(3) y
C42 H42 0.95 ?
C43 C44 1.397(3) y
C43 H43 0.95 ?
C44 C45 1.395(3) y
C44 C47 1.481(3) y
C45 C46 1.378(3) y
C45 H45 0.95 ?
C46 H46 0.95 ?
C47 C52 1.396(3) y
C47 C48 1.397(3) y
C48 C49 1.375(3) y
C48 H48 0.95 ?
C49 C50 1.396(3) y
C49 H49 0.95 ?
C50 C51 1.394(3) y
C50 C53 1.481(3) y
C51 C52 1.379(3) y
C51 H51 0.95 ?
C52 H52 0.95 ?
C53 N58 1.335(3) y
C53 N54 1.338(3) y
N54 C55 1.353(3) y
C55 N59 1.332(3) y
C55 N56 1.346(3) y
N56 C57 1.341(3) y
C57 N60 1.338(3) y
C57 N58 1.357(3) y
N59 H59a 0.88 ?
N59 H59b 0.88 ?
N60 H60a 0.88 ?
N60 H60b 0.88 ?
O1 H1a 0.850(15) ?
O1 H1b 0.850(15) ?
O2 H2a 0.850(15) ?
O2 H2b 0.850(15) ?
O3 H3a 0.850(15) ?
O3 H3b 0.850(15) ?
O4 H4a 0.850(15) ?
O4 H4b 0.850(15) ?
O5 H5a 0.850(15) ?
O5 H5b 0.850(15) ?
O6 H6a 0.850(15) ?
O6 H6b 0.850(15) ?

loop_
_geom_hbond_atom_site_label_D
_geom_hbond_atom_site_label_H
_geom_hbond_atom_site_label_A
_geom_hbond_distance_DH
_geom_hbond_distance_HA
_geom_hbond_distance_DA
_geom_hbond_angle_DHA
_geom_hbond_site_symmetry_A
N19 H19A O1 0.88 2.24 3.079(2) 158.1 4_565
N19 H19B N34 0.88 2.25 3.114(2) 169.1 1_454
N20 H20A O3 0.88 2.19 3.044(3) 165 .
N20 H20B N38 0.88 2.19 3.060(2) 171.9 .
N39 H39A O5 0.88 2.25 2.998(2) 142.3 .
N39 H39B N14 0.88 2.13 3.002(2) 171 1_656
N40 H40A O6 0.88 2.13 2.976(3) 159.9 .
N40 H40B N18 0.88 2.28 3.152(2) 171.5 .
N59 H59A O2 0.88 2.22 2.955(2) 141 1_656
N59 H59B N58 0.88 2.24 3.114(2) 171.2 4_666
N60 H60B N54 0.88 2.19 3.057(3) 169.4 4_565
O1 H1A O4 0.850(15) 2.024(10) 2.869(3) 172(3) 4_665
O1 H1B N21 0.850(15) 1.970(10) 2.820(3) 178(3) .
O2 H2A N16 0.850(15) 2.070(11) 2.884(2) 160(3) .
O2 H2B O1 0.850(15) 2.163(17) 2.914(3) 147(3) 4_565
O3 H3A O2 0.850(15) 2.052(10) 2.891(3) 169(3) .
O3 H3B O4 0.850(15) 2.052(10) 2.893(3) 170(3) 1_554
O4 H4A N1 0.850(15) 2.039(10) 2.870(3) 166(3) 3_656
O4 H4B N56 0.850(15) 2.069(15) 2.853(3) 153(3) .
O4 H4B O2 0.850(15) 2.710(20) 3.238(3) 122(3) 1_656
O5 H5A N36 0.850(15) 2.069(19) 2.800(2) 144(3) .
O5 H5B N41 0.850(15) 2.179(12) 2.990(3) 159(3) 2_646
O6 H6A N41 0.850(15) 2.317(13) 3.111(3) 156(3) 2_646
O6 H6B O5 0.850(15) 2.040(10) 2.885(3) 173(3) 3_656
